data_4032880
loop_
_publ_author_name
'Liu, Chao'
'Liu, Yan-Kai'

_publ_section_title
;
 Asymmetric Organocatalytic One-Pot, Two-Step Sequential Process to
 Synthesize Chiral Acetal-Containing Polycyclic Derivatives from Cyclic
 Hemiacetals and Enones.
;
_journal_issue 19
_journal_name_full 'The Journal of organic chemistry'
_journal_page_first 10450
_journal_page_last 10460
_journal_paper_doi 10.1021/acs.joc.7b01915
_journal_volume 82
_journal_year 2017
_chemical_absolute_configuration ad
_chemical_formula_moiety 'C26 H20 O3'
_chemical_formula_sum 'C26 H20 O3'
_chemical_formula_weight 380.42
_space_group_crystal_system orthorhombic
_space_group_IT_number 19
_space_group_name_Hall 'P 2ac 2ab'
_space_group_name_H-M_alt 'P 21 21 21'
_symmetry_space_group_name_Hall 'P 2ac 2ab'
_symmetry_space_group_name_H-M 'P 21 21 21'
_atom_sites_solution_hydrogens geom
_atom_sites_solution_primary dual
_audit_creation_date 2017-02-27
_audit_creation_method
;
Olex2 1.2-beta
(compiled 2016.09.09 svn.r3337 for OlexSys, GUI svn.r5227)
;
_cell_angle_alpha 90
_cell_angle_beta 90
_cell_angle_gamma 90
_cell_formula_units_Z 4
_cell_length_a 5.7218(5)
_cell_length_b 14.0188(12)
_cell_length_c 24.109(2)
_cell_measurement_reflns_used 9927
_cell_measurement_temperature 273.15
_cell_measurement_theta_max 68.28
_cell_measurement_theta_min 3.15
_cell_volume 1933.8(3)
_computing_cell_refinement 'SAINT v8.37A (Bruker, 2015)'
_computing_data_reduction 'SAINT v8.37A (Bruker, 2015)'
_computing_molecular_graphics 'Olex2 (Dolomanov et al., 2009)'
_computing_publication_material 'Olex2 (Dolomanov et al., 2009)'
_computing_structure_refinement 'ShelXL (Sheldrick, 2015)'
_computing_structure_solution 'ShelXT (Sheldrick, 2015)'
_diffrn_ambient_temperature 273.15
_diffrn_measured_fraction_theta_full 0.987
_diffrn_measured_fraction_theta_max 0.987
_diffrn_measurement_device_type 'Bruker APEX-II CCD'
_diffrn_measurement_method '\f and \w scans'
_diffrn_radiation_monochromator graphite
_diffrn_radiation_type CuK\a
_diffrn_radiation_wavelength 1.54178
_diffrn_reflns_av_R_equivalents 0.0227
_diffrn_reflns_av_unetI/netI 0.0090
_diffrn_reflns_Laue_measured_fraction_full 0.987
_diffrn_reflns_Laue_measured_fraction_max 0.987
_diffrn_reflns_limit_h_max 6
_diffrn_reflns_limit_h_min -6
_diffrn_reflns_limit_k_max 16
_diffrn_reflns_limit_k_min -16
_diffrn_reflns_limit_l_max 29
_diffrn_reflns_limit_l_min -29
_diffrn_reflns_number 50909
_diffrn_reflns_point_group_measured_fraction_full 0.990
_diffrn_reflns_point_group_measured_fraction_max 0.990
_diffrn_reflns_theta_full 67.679
_diffrn_reflns_theta_max 68.335
_diffrn_reflns_theta_min 3.647
_diffrn_standards_number 0
_exptl_absorpt_coefficient_mu 0.675
_exptl_absorpt_correction_T_max 0.7531
_exptl_absorpt_correction_T_min 0.6234
_exptl_absorpt_correction_type multi-scan
_exptl_absorpt_process_details
;
SADABS-2014/5 (Bruker,2014/5) was used for absorption correction.
wR2(int) was 0.1011 before and 0.0410 after correction.
The Ratio of minimum to maximum transmission is 0.8278.
The \l/2 correction factor is Not present.
;
_exptl_crystal_colour colourless
_exptl_crystal_colour_primary colourless
_exptl_crystal_density_diffrn 1.307
_exptl_crystal_description block
_exptl_crystal_F_000 800
_refine_diff_density_max 0.110
_refine_diff_density_min -0.157
_refine_diff_density_rms 0.028
_refine_ls_abs_structure_details
;
 Flack x determined using 1429 quotients [(I+)-(I-)]/[(I+)+(I-)]
 (Parsons, Flack and Wagner, Acta Cryst. B69 (2013) 249-259).
;
_refine_ls_abs_structure_Flack 0.06(2)
_refine_ls_extinction_method none
_refine_ls_goodness_of_fit_ref 1.103
_refine_ls_hydrogen_treatment constr
_refine_ls_matrix_type full
_refine_ls_number_parameters 262
_refine_ls_number_reflns 3512
_refine_ls_number_restraints 0
_refine_ls_restrained_S_all 1.103
_refine_ls_R_factor_all 0.0297
_refine_ls_R_factor_gt 0.0294
_refine_ls_shift/su_max 0.000
_refine_ls_shift/su_mean 0.000
_refine_ls_structure_factor_coef Fsqd
_refine_ls_weighting_details 'w=1/[\s^2^(Fo^2^)+(0.0443P)^2^+0.1783P] where P=(Fo^2^+2Fc^2^)/3'
_refine_ls_weighting_scheme calc
_refine_ls_wR_factor_gt 0.0778
_refine_ls_wR_factor_ref 0.0780
_reflns_Friedel_coverage 0.713
_reflns_Friedel_fraction_full 0.994
_reflns_Friedel_fraction_max 0.993
_reflns_number_gt 3473
_reflns_number_total 3512
_reflns_threshold_expression 'I > 2\s(I)'
_cod_data_source_file jo7b01915_si_003.cif
_cod_data_source_block cu_20170224_0m
_cod_depositor_comments 'Adding full bibliography for 4032878--4032880.cif.'
_cod_database_code 4032880
_shelx_space_group_comment
;
The symmetry employed for this shelxl refinement is uniquely defined
by the following loop, which should always be used as a source of
symmetry information in preference to the above space-group names.
They are only intended as comments.
;
_olex2_refinement_description
;
1. Fixed Uiso
 At 1.2 times of:
  All C(H) groups, All C(H,H) groups
2.a Ternary CH refined with riding coordinates:
 C4(H4), C5(H5), C7(H7), C8(H8)
2.b Secondary CH2 refined with riding coordinates:
 C6(H6A,H6B)
2.c Aromatic/amide H refined with riding coordinates:
 C10(H10), C11(H11), C12(H12), C13(H13), C14(H14), C16(H16), C17(H17),
 C18(H18), C19(H19), C20(H20), C23(H23), C24(H24), C25(H25), C26(H26)
;
_shelx_shelxl_version_number 2014/7
_olex2_submission_special_instructions 'No special instructions were received'

loop_
_space_group_symop_operation_xyz
'x, y, z'
'-x+1/2, -y, z+1/2'
'-x, y+1/2, -z+1/2'
'x+1/2, -y+1/2, -z'

loop_
_atom_site_label
_atom_site_type_symbol
_atom_site_fract_x
_atom_site_fract_y
_atom_site_fract_z
_atom_site_U_iso_or_equiv
_atom_site_adp_type
_atom_site_occupancy
_atom_site_site_symmetry_order
_atom_site_calc_flag
_atom_site_refinement_flags_posn
O1 O 0.5074(3) -0.13004(11) 0.65526(6) 0.0692(4) Uani 1 1 d .
O2 O -0.0657(2) 0.00364(8) 0.53751(5) 0.0480(3) Uani 1 1 d .
O3 O -0.0422(2) 0.14358(8) 0.48941(5) 0.0435(3) Uani 1 1 d .
C1 C 0.3400(4) -0.12212(12) 0.62458(7) 0.0484(4) Uani 1 1 d .
C2 C 0.2520(3) -0.03404(12) 0.59887(7) 0.0426(4) Uani 1 1 d .
C3 C 0.0641(3) -0.05613(11) 0.56830(7) 0.0416(4) Uani 1 1 d .
C4 C -0.0035(3) 0.10500(11) 0.54150(7) 0.0404(3) Uani 1 1 d .
H4 H -0.1028 0.1367 0.5690 0.048 Uiso 1 1 calc R
C5 C 0.1794(3) 0.14992(11) 0.45967(7) 0.0406(3) Uani 1 1 d .
H5 H 0.2200 0.2175 0.4561 0.049 Uiso 1 1 calc R
C6 C 0.3586(3) 0.10328(13) 0.49786(7) 0.0430(4) Uani 1 1 d .
H6A H 0.3723 0.0355 0.4906 0.052 Uiso 1 1 calc R
H6B H 0.5110 0.1329 0.4942 0.052 Uiso 1 1 calc R
C7 C 0.2523(3) 0.12224(11) 0.55478(7) 0.0402(4) Uani 1 1 d .
H7 H 0.2721 0.1902 0.5632 0.048 Uiso 1 1 calc R
C8 C 0.3459(3) 0.06463(12) 0.60439(7) 0.0415(4) Uani 1 1 d .
H8 H 0.5166 0.0618 0.6016 0.050 Uiso 1 1 calc R
C9 C 0.2822(3) 0.11296(12) 0.65902(7) 0.0436(4) Uani 1 1 d .
C10 C 0.0728(4) 0.09576(16) 0.68600(8) 0.0549(5) Uani 1 1 d .
H10 H -0.0320 0.0515 0.6716 0.066 Uiso 1 1 calc R
C11 C 0.0188(4) 0.14469(18) 0.73462(8) 0.0680(6) Uani 1 1 d .
H11 H -0.1229 0.1332 0.7523 0.082 Uiso 1 1 calc R
C12 C 0.1723(5) 0.20960(17) 0.75676(9) 0.0695(6) Uani 1 1 d .
H12 H 0.1353 0.2419 0.7893 0.083 Uiso 1 1 calc R
C13 C 0.3808(5) 0.22643(16) 0.73047(9) 0.0702(6) Uani 1 1 d .
H13 H 0.4865 0.2698 0.7454 0.084 Uiso 1 1 calc R
C14 C 0.4340(4) 0.17901(14) 0.68175(8) 0.0575(5) Uani 1 1 d .
H14 H 0.5746 0.1918 0.6639 0.069 Uiso 1 1 calc R
C15 C 0.1595(3) 0.10848(11) 0.40219(7) 0.0416(4) Uani 1 1 d .
C16 C -0.0296(4) 0.05413(14) 0.38621(8) 0.0551(5) Uani 1 1 d .
H16 H -0.1477 0.0407 0.4115 0.066 Uiso 1 1 calc R
C17 C -0.0445(5) 0.01929(16) 0.33236(9) 0.0680(6) Uani 1 1 d .
H17 H -0.1742 -0.0162 0.3217 0.082 Uiso 1 1 calc R
C18 C 0.1294(5) 0.03660(17) 0.29503(9) 0.0689(6) Uani 1 1 d .
H18 H 0.1189 0.0125 0.2592 0.083 Uiso 1 1 calc R
C19 C 0.3210(5) 0.08998(18) 0.31070(9) 0.0691(6) Uani 1 1 d .
H19 H 0.4406 0.1014 0.2855 0.083 Uiso 1 1 calc R
C20 C 0.3355(4) 0.12662(14) 0.36402(8) 0.0555(4) Uani 1 1 d .
H20 H 0.4636 0.1635 0.3742 0.067 Uiso 1 1 calc R
C21 C 0.0086(3) -0.15932(12) 0.57102(7) 0.0460(4) Uani 1 1 d .
C22 C 0.1795(4) -0.20015(13) 0.60505(7) 0.0503(4) Uani 1 1 d .
C23 C 0.1779(5) -0.29623(14) 0.61634(9) 0.0638(6) Uani 1 1 d .
H23 H 0.2936 -0.3236 0.6383 0.077 Uiso 1 1 calc R
C24 C -0.0008(5) -0.35135(14) 0.59415(9) 0.0704(6) Uani 1 1 d .
H24 H -0.0062 -0.4164 0.6017 0.084 Uiso 1 1 calc R
C25 C -0.1703(5) -0.31091(14) 0.56111(9) 0.0662(6) Uani 1 1 d .
H25 H -0.2888 -0.3492 0.5469 0.079 Uiso 1 1 calc R
C26 C -0.1679(4) -0.21305(13) 0.54840(8) 0.0557(4) Uani 1 1 d .
H26 H -0.2811 -0.1859 0.5256 0.067 Uiso 1 1 calc R

loop_
_atom_site_aniso_label
_atom_site_aniso_U_11
_atom_site_aniso_U_22
_atom_site_aniso_U_33
_atom_site_aniso_U_23
_atom_site_aniso_U_13
_atom_site_aniso_U_12
O1 0.0770(10) 0.0685(9) 0.0620(8) 0.0082(7) -0.0221(8) 0.0159(8)
O2 0.0392(6) 0.0387(6) 0.0660(7) 0.0103(5) -0.0096(5) -0.0024(5)
O3 0.0397(6) 0.0446(6) 0.0462(6) 0.0087(5) 0.0025(5) 0.0067(5)
C1 0.0570(10) 0.0485(9) 0.0397(8) 0.0053(7) -0.0011(8) 0.0100(9)
C2 0.0443(9) 0.0408(8) 0.0427(8) 0.0038(7) 0.0001(7) 0.0041(7)
C3 0.0421(8) 0.0373(8) 0.0453(8) 0.0054(6) 0.0008(7) 0.0024(7)
C4 0.0403(8) 0.0345(7) 0.0464(8) 0.0052(6) 0.0026(7) 0.0037(6)
C5 0.0410(8) 0.0340(7) 0.0469(8) 0.0047(6) 0.0030(7) -0.0027(7)
C6 0.0347(8) 0.0497(9) 0.0445(8) 0.0027(7) 0.0009(7) -0.0039(7)
C7 0.0407(8) 0.0366(8) 0.0432(8) 0.0018(6) 0.0004(7) -0.0041(7)
C8 0.0357(8) 0.0445(8) 0.0444(8) 0.0035(7) -0.0014(7) -0.0026(7)
C9 0.0456(9) 0.0435(9) 0.0416(8) 0.0057(7) -0.0028(7) 0.0005(7)
C10 0.0506(10) 0.0639(12) 0.0501(9) 0.0025(8) 0.0020(8) -0.0037(9)
C11 0.0672(14) 0.0827(14) 0.0542(11) 0.0055(10) 0.0134(11) 0.0096(12)
C12 0.0963(17) 0.0619(12) 0.0504(10) -0.0052(9) 0.0046(12) 0.0087(13)
C13 0.0941(18) 0.0585(12) 0.0580(11) -0.0089(10) -0.0032(12) -0.0131(11)
C14 0.0641(12) 0.0565(11) 0.0521(10) -0.0015(8) -0.0001(9) -0.0152(10)
C15 0.0466(9) 0.0345(7) 0.0437(8) 0.0084(6) -0.0011(7) 0.0036(7)
C16 0.0599(11) 0.0530(10) 0.0522(9) 0.0002(8) -0.0005(9) -0.0119(9)
C17 0.0841(16) 0.0618(12) 0.0581(11) -0.0047(9) -0.0109(11) -0.0119(12)
C18 0.0969(18) 0.0622(12) 0.0476(10) -0.0045(9) -0.0044(12) 0.0112(13)
C19 0.0765(15) 0.0776(14) 0.0531(11) 0.0052(10) 0.0172(11) 0.0097(13)
C20 0.0516(10) 0.0602(11) 0.0546(10) 0.0054(8) 0.0057(9) -0.0021(9)
C21 0.0540(10) 0.0385(8) 0.0455(8) 0.0035(6) 0.0065(8) 0.0003(7)
C22 0.0650(12) 0.0417(9) 0.0443(8) 0.0049(7) 0.0067(8) 0.0072(8)
C23 0.0918(16) 0.0426(9) 0.0570(11) 0.0096(8) 0.0036(11) 0.0087(11)
C24 0.1048(19) 0.0382(9) 0.0682(12) 0.0066(9) 0.0109(13) -0.0011(11)
C25 0.0830(15) 0.0462(10) 0.0694(12) -0.0040(9) 0.0100(11) -0.0144(11)
C26 0.0617(11) 0.0463(9) 0.0591(10) 0.0016(8) 0.0036(10) -0.0068(9)

loop_
_atom_type_symbol
_atom_type_description
_atom_type_scat_dispersion_real
_atom_type_scat_dispersion_imag
_atom_type_scat_source
C C 0.0181 0.0091 'International Tables Vol C Tables 4.2.6.8 and 6.1.1.4'
H H 0.0000 0.0000 'International Tables Vol C Tables 4.2.6.8 and 6.1.1.4'
O O 0.0492 0.0322 'International Tables Vol C Tables 4.2.6.8 and 6.1.1.4'

loop_
_geom_angle_atom_site_label_1
_geom_angle_atom_site_label_2
_geom_angle_atom_site_label_3
_geom_angle
C3 O2 C4 115.70(13)
C4 O3 C5 109.29(12)
O1 C1 C2 127.10(18)
O1 C1 C22 127.25(16)
C2 C1 C22 105.65(15)
C1 C2 C8 128.20(16)
C3 C2 C1 108.21(15)
C3 C2 C8 123.59(15)
O2 C3 C21 120.97(15)
C2 C3 O2 127.11(15)
C2 C3 C21 111.91(15)
O2 C4 H4 110.1
O2 C4 C7 113.68(13)
O3 C4 O2 106.25(13)
O3 C4 H4 110.1
O3 C4 C7 106.45(13)
C7 C4 H4 110.1
O3 C5 H5 108.0
O3 C5 C6 105.16(12)
O3 C5 C15 111.27(14)
C6 C5 H5 108.0
C15 C5 H5 108.0
C15 C5 C6 116.13(14)
C5 C6 H6A 111.5
C5 C6 H6B 111.5
H6A C6 H6B 109.3
C7 C6 C5 101.56(13)
C7 C6 H6A 111.5
C7 C6 H6B 111.5
C4 C7 C6 99.61(13)
C4 C7 H7 108.0
C4 C7 C8 114.57(13)
C6 C7 H7 108.0
C6 C7 C8 117.99(14)
C8 C7 H7 108.0
C2 C8 C7 106.99(13)
C2 C8 H8 108.4
C2 C8 C9 113.79(14)
C7 C8 H8 108.4
C9 C8 C7 110.78(14)
C9 C8 H8 108.4
C10 C9 C8 122.34(16)
C14 C9 C8 119.33(16)
C14 C9 C10 118.28(17)
C9 C10 H10 120.0
C9 C10 C11 120.1(2)
C11 C10 H10 120.0
C10 C11 H11 119.6
C12 C11 C10 120.8(2)
C12 C11 H11 119.6
C11 C12 H12 120.3
C13 C12 C11 119.41(19)
C13 C12 H12 120.3
C12 C13 H13 120.0
C12 C13 C14 120.1(2)
C14 C13 H13 120.0
C9 C14 C13 121.4(2)
C9 C14 H14 119.3
C13 C14 H14 119.3
C16 C15 C5 121.95(16)
C16 C15 C20 119.05(17)
C20 C15 C5 118.99(16)
C15 C16 H16 119.9
C15 C16 C17 120.2(2)
C17 C16 H16 119.9
C16 C17 H17 119.7
C18 C17 C16 120.6(2)
C18 C17 H17 119.7
C17 C18 H18 120.2
C17 C18 C19 119.7(2)
C19 C18 H18 120.2
C18 C19 H19 119.9
C18 C19 C20 120.1(2)
C20 C19 H19 119.9
C15 C20 H20 119.9
C19 C20 C15 120.2(2)
C19 C20 H20 119.9
C22 C21 C3 105.99(16)
C26 C21 C3 132.48(18)
C26 C21 C22 121.52(17)
C21 C22 C1 108.23(15)
C23 C22 C1 130.9(2)
C23 C22 C21 120.8(2)
C22 C23 H23 120.9
C22 C23 C24 118.3(2)
C24 C23 H23 120.9
C23 C24 H24 119.6
C25 C24 C23 120.82(19)
C25 C24 H24 119.6
C24 C25 H25 119.3
C24 C25 C26 121.4(2)
C26 C25 H25 119.3
C21 C26 C25 117.1(2)
C21 C26 H26 121.4
C25 C26 H26 121.4

loop_
_geom_bond_atom_site_label_1
_geom_bond_atom_site_label_2
_geom_bond_distance
O1 C1 1.215(2)
O2 C3 1.343(2)
O2 C4 1.4679(19)
O3 C4 1.3852(19)
O3 C5 1.459(2)
C1 C2 1.471(2)
C1 C22 1.504(3)
C2 C3 1.340(2)
C2 C8 1.490(2)
C3 C21 1.483(2)
C4 H4 0.9800
C4 C7 1.518(2)
C5 H5 0.9800
C5 C6 1.525(2)
C5 C15 1.507(2)
C6 H6A 0.9700
C6 H6B 0.9700
C6 C7 1.524(2)
C7 H7 0.9800
C7 C8 1.539(2)
C8 H8 0.9800
C8 C9 1.525(2)
C9 C10 1.385(3)
C9 C14 1.383(3)
C10 H10 0.9300
C10 C11 1.393(3)
C11 H11 0.9300
C11 C12 1.373(4)
C12 H12 0.9300
C12 C13 1.371(4)
C13 H13 0.9300
C13 C14 1.383(3)
C14 H14 0.9300
C15 C16 1.379(3)
C15 C20 1.388(3)
C16 H16 0.9300
C16 C17 1.390(3)
C17 H17 0.9300
C17 C18 1.363(4)
C18 H18 0.9300
C18 C19 1.380(4)
C19 H19 0.9300
C19 C20 1.387(3)
C20 H20 0.9300
C21 C22 1.399(3)
C21 C26 1.373(3)
C22 C23 1.374(3)
C23 H23 0.9300
C23 C24 1.389(4)
C24 H24 0.9300
C24 C25 1.377(4)
C25 H25 0.9300
C25 C26 1.406(3)
C26 H26 0.9300

loop_
_geom_torsion_atom_site_label_1
_geom_torsion_atom_site_label_2
_geom_torsion_atom_site_label_3
_geom_torsion_atom_site_label_4
_geom_torsion
O1 C1 C2 C3 -179.72(18)
O1 C1 C2 C8 -0.1(3)
O1 C1 C22 C21 179.12(18)
O1 C1 C22 C23 0.5(3)
O2 C3 C21 C22 178.51(15)
O2 C3 C21 C26 -2.8(3)
O2 C4 C7 C6 77.31(16)
O2 C4 C7 C8 -49.61(19)
O3 C4 C7 C6 -39.31(15)
O3 C4 C7 C8 -166.23(13)
O3 C5 C6 C7 -28.55(16)
O3 C5 C15 C16 -12.9(2)
O3 C5 C15 C20 166.21(14)
C1 C2 C3 O2 -178.99(17)
C1 C2 C3 C21 0.4(2)
C1 C2 C8 C7 160.06(17)
C1 C2 C8 C9 -77.2(2)
C1 C22 C23 C24 177.0(2)
C2 C1 C22 C21 -0.8(2)
C2 C1 C22 C23 -179.4(2)
C2 C3 C21 C22 -1.0(2)
C2 C3 C21 C26 177.75(19)
C2 C8 C9 C10 -33.1(2)
C2 C8 C9 C14 149.32(17)
C3 O2 C4 O3 145.35(14)
C3 O2 C4 C7 28.6(2)
C3 C2 C8 C7 -20.4(2)
C3 C2 C8 C9 102.33(19)
C3 C21 C22 C1 1.04(19)
C3 C21 C22 C23 179.83(18)
C3 C21 C26 C25 -178.26(19)
C4 O2 C3 C2 -5.0(2)
C4 O2 C3 C21 175.66(15)
C4 O3 C5 C6 4.34(16)
C4 O3 C5 C15 130.86(13)
C4 C7 C8 C2 43.01(19)
C4 C7 C8 C9 -81.55(17)
C5 O3 C4 O2 -99.20(14)
C5 O3 C4 C7 22.29(16)
C5 C6 C7 C4 39.92(15)
C5 C6 C7 C8 164.50(14)
C5 C15 C16 C17 178.28(18)
C5 C15 C20 C19 -179.52(18)
C6 C5 C15 C16 107.30(19)
C6 C5 C15 C20 -73.6(2)
C6 C7 C8 C2 -73.79(18)
C6 C7 C8 C9 161.65(14)
C7 C8 C9 C10 87.49(19)
C7 C8 C9 C14 -90.1(2)
C8 C2 C3 O2 1.4(3)
C8 C2 C3 C21 -179.20(16)
C8 C9 C10 C11 -177.35(18)
C8 C9 C14 C13 178.32(18)
C9 C10 C11 C12 -0.7(3)
C10 C9 C14 C13 0.6(3)
C10 C11 C12 C13 0.2(3)
C11 C12 C13 C14 0.7(3)
C12 C13 C14 C9 -1.1(3)
C14 C9 C10 C11 0.2(3)
C15 C5 C6 C7 -152.03(14)
C15 C16 C17 C18 1.4(3)
C16 C15 C20 C19 -0.4(3)
C16 C17 C18 C19 -0.6(4)
C17 C18 C19 C20 -0.6(4)
C18 C19 C20 C15 1.1(3)
C20 C15 C16 C17 -0.9(3)
C21 C22 C23 C24 -1.5(3)
C22 C1 C2 C3 0.2(2)
C22 C1 C2 C8 179.83(16)
C22 C21 C26 C25 0.3(3)
C22 C23 C24 C25 0.9(3)
C23 C24 C25 C26 0.4(4)
C24 C25 C26 C21 -0.9(3)
C26 C21 C22 C1 -177.85(17)
C26 C21 C22 C23 0.9(3)
